data_7041932
loop_
_publ_author_name
'Lacelle, T.'
'Brunet, G.'
'Pialat, A.'
'Holmberg, R. J.'
'Lan, Y.'
'Gabidullin, B.'
'Korobkov, I.'
'Wernsdorfer, W.'
'Murugesu, M.'

_publ_section_title
;
 Single-molecule magnet behaviour in a tetranuclear Dy(III) complex formed
 from a novel tetrazine-centered hydrazone Schiff base ligand.
;
_journal_issue 8
_journal_name_full 'Dalton transactions (Cambridge, England : 2003)'
_journal_page_first 2471
_journal_page_last 2478
_journal_paper_doi 10.1039/c6dt04413a
_journal_volume 46
_journal_year 2017
_chemical_formula_moiety 'C80 H96 Dy4 N32 O24, 4(N O3), 8.07(C H4 O), 0.65(H2 O)'
_chemical_formula_sum 'C88.07 H129.59 Dy4 N36 O44.72'
_chemical_formula_weight 3058.22
_space_group_crystal_system triclinic
_space_group_IT_number 2
_space_group_name_Hall '-P 1'
_space_group_name_H-M_alt 'P -1'
_symmetry_space_group_name_Hall '-P 1'
_symmetry_space_group_name_H-M 'P -1'
_atom_sites_solution_hydrogens mixed
_audit_creation_method SHELXL-2014/7
_audit_update_record
;
2017-01-10 deposited with the CCDC.
2017-01-16 downloaded from the CCDC.
;
_cell_angle_alpha 104.4000(10)
_cell_angle_beta 100.958(2)
_cell_angle_gamma 107.6140(10)
_cell_formula_units_Z 1
_cell_length_a 11.8906(4)
_cell_length_b 15.1106(5)
_cell_length_c 18.9649(6)
_cell_measurement_reflns_used 9922
_cell_measurement_temperature 200(2)
_cell_measurement_theta_max 28.37
_cell_measurement_theta_min 2.22
_cell_volume 3012.97(18)
_computing_cell_refinement 'APEX II (Bruker, 2009)'
_computing_data_collection 'APEX II (Bruker, 2009)'
_computing_data_reduction 'SAINT (Bruker)'
_computing_molecular_graphics 'Mercury (Macrae et al., 2008)'
_computing_publication_material 'CIFTAB (Sheldrick, 1997)'
_computing_structure_refinement 'SHELXL-2014/7 (Sheldrick, 2014)'
_computing_structure_solution 'XT (Sheldrick, 2014)'
_diffrn_ambient_temperature 200(2)
_diffrn_measured_fraction_theta_full 0.998
_diffrn_measured_fraction_theta_max 0.998
_diffrn_measurement_device_type 'Bruker APEX-II CCD'
_diffrn_measurement_method '\f and \w scans'
_diffrn_radiation_type MoK\a
_diffrn_radiation_wavelength 0.71073
_diffrn_reflns_av_R_equivalents 0.0386
_diffrn_reflns_av_unetI/netI 0.0476
_diffrn_reflns_Laue_measured_fraction_full 0.998
_diffrn_reflns_Laue_measured_fraction_max 0.998
_diffrn_reflns_limit_h_max 13
_diffrn_reflns_limit_h_min -14
_diffrn_reflns_limit_k_max 18
_diffrn_reflns_limit_k_min -18
_diffrn_reflns_limit_l_max 22
_diffrn_reflns_limit_l_min -22
_diffrn_reflns_number 33780
_diffrn_reflns_point_group_measured_fraction_full 0.998
_diffrn_reflns_point_group_measured_fraction_max 0.998
_diffrn_reflns_theta_full 25.242
_diffrn_reflns_theta_max 25.249
_diffrn_reflns_theta_min 1.496
_exptl_absorpt_coefficient_mu 2.551
_exptl_absorpt_correction_T_max 0.7457
_exptl_absorpt_correction_T_min 0.6020
_exptl_absorpt_correction_type multi-scan
_exptl_absorpt_process_details 'SADABS, Bruker (2003)'
_exptl_crystal_colour red
_exptl_crystal_density_diffrn 1.685
_exptl_crystal_description block
_exptl_crystal_F_000 1532
_exptl_crystal_size_max 0.120
_exptl_crystal_size_mid 0.100
_exptl_crystal_size_min 0.080
_refine_diff_density_max 3.244
_refine_diff_density_min -1.173
_refine_diff_density_rms 0.163
_refine_ls_extinction_method none
_refine_ls_goodness_of_fit_ref 1.063
_refine_ls_hydrogen_treatment constr
_refine_ls_matrix_type full
_refine_ls_number_parameters 882
_refine_ls_number_reflns 10888
_refine_ls_number_restraints 273
_refine_ls_restrained_S_all 1.065
_refine_ls_R_factor_all 0.0702
_refine_ls_R_factor_gt 0.0466
_refine_ls_shift/su_max 0.001
_refine_ls_shift/su_mean 0.000
_refine_ls_structure_factor_coef Fsqd
_refine_ls_weighting_details 'w=1/[\s^2^(Fo^2^)+(0.0622P)^2^+20.8150P] where P=(Fo^2^+2Fc^2^)/3'
_refine_ls_weighting_scheme calc
_refine_ls_wR_factor_gt 0.1151
_refine_ls_wR_factor_ref 0.1365
_reflns_Friedel_coverage 0.000
_reflns_number_gt 8298
_reflns_number_total 10888
_reflns_threshold_expression 'I > 2\s(I)'
_cod_data_source_file c6dt04413a2.cif
_cod_data_source_block 1
_cod_depositor_comments 'Adding full bibliography for 7041930--7041932.cif.'
_cod_original_cell_volume 3012.97(17)
_cod_database_code 7041932
_shelx_shelxl_version_number 2014/7
_shelx_space_group_comment
;
The symmetry employed for this shelxl refinement is uniquely defined
by the following loop, which should always be used as a source of
symmetry information in preference to the above space-group names.
They are only intended as comments.
;
_shelx_estimated_absorpt_t_min 0.749
_shelx_estimated_absorpt_t_max 0.822

loop_
_space_group_symop_operation_xyz
'x, y, z'
'-x, -y, -z'

loop_
_atom_site_label
_atom_site_type_symbol
_atom_site_fract_x
_atom_site_fract_y
_atom_site_fract_z
_atom_site_U_iso_or_equiv
_atom_site_adp_type
_atom_site_occupancy
_atom_site_site_symmetry_order
_atom_site_calc_flag
_atom_site_refinement_flags_posn
_atom_site_refinement_flags_adp
_atom_site_refinement_flags_occupancy
_atom_site_disorder_assembly
_atom_site_disorder_group
Dy1 Dy 0.61429(3) 0.38936(2) 0.23579(2) 0.02343(11) Uani 1 1 d . . . . .
Dy2 Dy 0.70239(3) 0.16466(2) 0.25261(2) 0.02266(11) Uani 1 1 d . . . . .
C1 C 0.5377(7) 0.2647(5) 0.3480(4) 0.0265(16) Uani 1 1 d . . . . .
C2 C 0.4390(7) 0.2992(5) 0.3403(4) 0.0309(17) Uani 1 1 d . . . . .
C3 C 0.3628(8) 0.2941(7) 0.3852(5) 0.043(2) Uani 1 1 d . . . . .
H3 H 0.2977 0.3179 0.3771 0.052 Uiso 1 1 calc R U . . .
C4 C 0.3801(9) 0.2538(8) 0.4438(6) 0.052(2) Uani 1 1 d . . . . .
H4 H 0.3257 0.2479 0.4747 0.062 Uiso 1 1 calc R U . . .
C5 C 0.4763(9) 0.2235(7) 0.4551(5) 0.047(2) Uani 1 1 d . . . . .
H5 H 0.4910 0.1990 0.4962 0.057 Uiso 1 1 calc R U . . .
C6 C 0.5544(7) 0.2268(6) 0.4089(4) 0.0327(18) Uani 1 1 d . . . . .
C7 C 0.3315(9) 0.3781(8) 0.2736(6) 0.052(2) Uani 1 1 d . . . . .
H7A H 0.2521 0.3231 0.2557 0.078 Uiso 1 1 calc R U . . .
H7B H 0.3374 0.4129 0.2364 0.078 Uiso 1 1 calc R U . . .
H7C H 0.3380 0.4234 0.3226 0.078 Uiso 1 1 calc R U . . .
C8 C 0.6557(8) 0.1954(6) 0.4306(5) 0.0356(19) Uani 1 1 d . . . . .
H8 H 0.6703 0.1856 0.4786 0.043 Uiso 1 1 calc R U . . .
C9 C 0.9129(7) 0.2222(6) 0.4902(4) 0.0353(19) Uani 1 1 d . . . . .
C10 C 1.0809(7) 0.3319(5) 0.6147(4) 0.0331(18) Uani 1 1 d . . . . .
C11 C 1.0805(8) 0.4752(6) 0.7476(4) 0.0347(19) Uani 1 1 d . . . . .
H11 H 1.0150 0.4139 0.7349 0.042 Uiso 1 1 calc R U . . .
C12 C 1.1412(7) 0.6603(5) 0.8008(4) 0.0273(16) Uani 1 1 d . . . . .
C13 C 1.0654(7) 0.5627(5) 0.7894(4) 0.0293(17) Uani 1 1 d . . . . .
C14 C 0.9597(7) 0.5452(6) 0.8153(5) 0.0371(19) Uani 1 1 d . . . . .
H14 H 0.9082 0.4794 0.8065 0.045 Uiso 1 1 calc R U . . .
C15 C 0.9292(8) 0.6199(7) 0.8525(5) 0.043(2) Uani 1 1 d . . . . .
H15 H 0.8588 0.6064 0.8706 0.051 Uiso 1 1 calc R U . . .
C16 C 1.0018(8) 0.7158(6) 0.8635(5) 0.0387(19) Uani 1 1 d . . . . .
H16 H 0.9813 0.7684 0.8895 0.046 Uiso 1 1 calc R U . . .
C17 C 1.1025(7) 0.7354(5) 0.8374(4) 0.0275(16) Uani 1 1 d . . . . .
C18 C 1.1381(8) 0.9061(6) 0.8776(5) 0.041(2) Uani 1 1 d . . . . .
H18A H 1.0552 0.8957 0.8481 0.061 Uiso 1 1 calc R U . . .
H18B H 1.1959 0.9696 0.8800 0.061 Uiso 1 1 calc R U . . .
H18C H 1.1376 0.9059 0.9291 0.061 Uiso 1 1 calc R U . . .
C19 C 0.5129(7) 0.5773(6) 0.2240(4) 0.0311(17) Uiso 1 1 d . . . . .
C20 C 0.5320(8) 0.6711(6) 0.2688(5) 0.0352(18) Uani 1 1 d . . . . .
C21 C 0.4644(8) 0.7227(6) 0.2436(5) 0.044(2) Uani 1 1 d . . . . .
H21 H 0.4821 0.7887 0.2731 0.053 Uiso 1 1 calc R U . . .
C22 C 0.3689(9) 0.6783(7) 0.1745(6) 0.049(2) Uani 1 1 d . . . . .
H22 H 0.3216 0.7139 0.1582 0.058 Uiso 1 1 calc R U . . .
C23 C 0.3448(8) 0.5852(6) 0.1317(5) 0.040(2) Uani 1 1 d . . . . .
H23 H 0.2809 0.5563 0.0850 0.048 Uiso 1 1 calc R U . . .
C24 C 0.4128(7) 0.5299(6) 0.1550(5) 0.0336(18) Uani 1 1 d . . . . .
C25 C 0.6607(8) 0.8082(6) 0.3764(5) 0.044(2) Uani 1 1 d . . . . .
H25A H 0.6801 0.8496 0.3446 0.067 Uiso 1 1 calc R U . . .
H25B H 0.7329 0.8277 0.4199 0.067 Uiso 1 1 calc R U . . .
H25C H 0.5915 0.8162 0.3946 0.067 Uiso 1 1 calc R U . . .
C26 C 0.3770(7) 0.4306(6) 0.1086(4) 0.0327(18) Uani 1 1 d . . . . .
H26 H 0.3167 0.4097 0.0610 0.039 Uiso 1 1 calc R U . . .
C27 C 0.4019(7) 0.2028(5) 0.0799(4) 0.0276(16) Uani 1 1 d . . . . .
C28 C 0.4656(7) 0.0581(5) 0.0891(4) 0.0297(17) Uani 1 1 d . . . . .
C29 C 0.6105(7) -0.0924(5) 0.1396(4) 0.0326(18) Uani 1 1 d . . . . .
H29 H 0.5507 -0.1496 0.1011 0.039 Uiso 1 1 calc R U . . .
C30 C 0.7928(7) -0.0321(5) 0.2536(4) 0.0282(16) Uiso 1 1 d . . . . .
C31 C 0.7102(7) -0.1046(6) 0.1882(5) 0.0329(18) Uani 1 1 d . . . . .
C32 C 0.7178(8) -0.1985(6) 0.1694(5) 0.042(2) Uani 1 1 d . . . . .
H32 H 0.6583 -0.2501 0.1264 0.050 Uiso 1 1 calc R U . . .
C33 C 0.8088(9) -0.2166(6) 0.2117(5) 0.048(2) Uani 1 1 d . . . . .
H33 H 0.8136 -0.2799 0.1981 0.057 Uiso 1 1 calc R U . . .
C34 C 0.8944(9) -0.1418(6) 0.2749(5) 0.048(2) Uani 1 1 d . . . . .
H34 H 0.9572 -0.1547 0.3049 0.057 Uiso 1 1 calc R U . . .
C35 C 0.8904(8) -0.0498(6) 0.2951(5) 0.041(2) Uani 1 1 d D U . . .
O8 O 0.9687(6) 0.0290(4) 0.3565(3) 0.0542(19) Uani 1 1 d D U . . .
C36 C 1.052(7) 0.008(4) 0.410(4) 0.08(3) Uani 0.5 1 d D U P A 1
H36A H 1.0051 -0.0332 0.4348 0.121 Uiso 0.5 1 calc R U P A 1
H36B H 1.1103 0.0700 0.4483 0.121 Uiso 0.5 1 calc R U P A 1
H36C H 1.0973 -0.0261 0.3831 0.121 Uiso 0.5 1 calc R U P A 1
C36' C 1.071(7) 0.015(4) 0.400(4) 0.065(13) Uani 0.5 1 d D U P A 2
H36D H 1.1194 0.0749 0.4432 0.097 Uiso 0.5 1 calc R U P A 2
H36E H 1.1231 0.0012 0.3676 0.097 Uiso 0.5 1 calc R U P A 2
H36F H 1.0405 -0.0402 0.4181 0.097 Uiso 0.5 1 calc R U P A 2
C37 C 0.6668(10) 0.4780(7) 0.0865(6) 0.058(3) Uani 1 1 d D . . . .
H37A H 0.6887 0.4612 0.0390 0.087 Uiso 1 1 calc R U . . .
H37B H 0.5862 0.4844 0.0760 0.087 Uiso 1 1 calc R U . . .
H37C H 0.7291 0.5404 0.1219 0.087 Uiso 1 1 calc R U . . .
C38 C 0.6432(10) 0.5352(7) 0.4238(5) 0.059(3) Uani 1 1 d D . . . .
H38A H 0.7137 0.5840 0.4658 0.088 Uiso 1 1 calc R U . . .
H38B H 0.5837 0.4964 0.4441 0.088 Uiso 1 1 calc R U . . .
H38C H 0.6039 0.5688 0.3949 0.088 Uiso 1 1 calc R U . . .
C40 C 0.4886(10) -0.0206(7) 0.2891(6) 0.064(3) Uani 1 1 d D . . . .
H40A H 0.5615 -0.0383 0.2944 0.096 Uiso 1 1 d R U . . .
H40B H 0.4178 -0.0760 0.2516 0.096 Uiso 1 1 d R U . . .
H40C H 0.4719 -0.0045 0.3386 0.096 Uiso 1 1 d R U . . .
C41 C 0.0473(11) 0.1278(7) 0.9434(8) 0.091(4) Uani 1 1 d D . . . .
H41A H 0.0721 0.0824 0.9659 0.137 Uiso 1 1 calc R U . . .
H41B H 0.0541 0.1143 0.8914 0.137 Uiso 1 1 calc R U . . .
H41C H -0.0382 0.1189 0.9424 0.137 Uiso 1 1 calc R U . . .
C43 C 0.009(2) 0.388(2) 0.9061(13) 0.211(11) Uani 1 1 d D U . . .
H43A H 0.0918 0.4204 0.9028 0.316 Uiso 1 1 calc R U . . .
H43B H -0.0310 0.4356 0.9161 0.316 Uiso 1 1 calc R U . . .
H43C H -0.0398 0.3350 0.8580 0.316 Uiso 1 1 calc R U . . .
N1 N 0.7272(6) 0.1798(4) 0.3901(3) 0.0302(15) Uani 1 1 d . . . . .
N2 N 0.8235(6) 0.1555(5) 0.4265(4) 0.0342(16) Uani 1 1 d . . . . .
H2 H 0.8258 0.0969 0.4079 0.041 Uiso 1 1 calc R U . . .
N3 N 1.0157(7) 0.2016(5) 0.5053(4) 0.0428(18) Uani 1 1 d . . . . .
N4 N 1.1020(7) 0.2579(5) 0.5694(4) 0.048(2) Uani 1 1 d . . . . .
N5 N 0.9881(8) 0.3598(6) 0.5942(5) 0.064(3) Uani 1 1 d . . . . .
N6 N 0.9009(7) 0.3026(6) 0.5284(5) 0.062(3) Uani 1 1 d . . . . .
N7 N 1.1682(6) 0.3810(4) 0.6831(4) 0.0331(15) Uani 1 1 d . . . . .
H7 H 1.2186 0.3539 0.7004 0.040 Uiso 1 1 calc R U . . .
N8 N 1.1779(6) 0.4747(4) 0.7263(3) 0.0301(15) Uani 1 1 d . . . . .
N9 N 0.4186(6) 0.3659(4) 0.1249(3) 0.0271(14) Uani 1 1 d . . . . .
N10 N 0.3636(6) 0.2748(5) 0.0695(4) 0.0382(17) Uani 1 1 d . . . . .
H10 H 0.3052 0.2641 0.0287 0.046 Uiso 1 1 calc R U . . .
N11 N 0.4974(5) 0.2207(4) 0.1368(3) 0.0259(13) Uani 1 1 d . . . . .
N12 N 0.5310(5) 0.1434(4) 0.1408(3) 0.0250(13) Uani 1 1 d . . . . .
N13 N 0.3636(6) 0.0395(5) 0.0307(4) 0.0417(18) Uani 1 1 d . . . . .
N14 N 0.3316(7) 0.1120(5) 0.0265(4) 0.0409(18) Uani 1 1 d . . . . .
N15 N 0.4944(6) -0.0205(4) 0.0882(4) 0.0344(16) Uani 1 1 d . . . . .
H15A H 0.4501 -0.0778 0.0530 0.041 Uiso 1 1 calc R U . . .
N16 N 0.5963(5) -0.0100(4) 0.1443(3) 0.0281(14) Uani 1 1 d . . . . .
O2 O 0.4302(5) 0.3412(4) 0.2826(3) 0.0346(13) Uani 1 1 d . . . . .
O3 O 1.2400(4) 0.6841(3) 0.7774(3) 0.0261(11) Uani 1 1 d . . . . .
O4 O 1.1758(5) 0.8285(4) 0.8413(3) 0.0323(12) Uani 1 1 d . . . . .
O5 O 0.5759(5) 0.5255(4) 0.2477(3) 0.0323(12) Uani 1 1 d . . . . .
O1 O 0.6045(4) 0.2699(3) 0.3009(3) 0.0253(11) Uani 1 1 d . . . . .
O6 O 0.6283(5) 0.7078(4) 0.3326(3) 0.0405(14) Uani 1 1 d . . . . .
O7 O 0.7907(5) 0.0598(4) 0.2728(3) 0.0343(13) Uani 1 1 d . . . . .
O15 O 0.6616(5) 0.4031(4) 0.1193(3) 0.0368(13) Uani 1 1 d D . . . .
H15B H 0.6794 0.3499 0.0914 0.044 Uiso 1 1 calc R U . . .
O16 O 0.6843(5) 0.4723(4) 0.3753(3) 0.0392(14) Uani 1 1 d D . . . .
H16A H 0.7513 0.4595 0.4010 0.047 Uiso 1 1 calc R U . . .
O18 O 0.5100(5) 0.0606(4) 0.2632(3) 0.0358(13) Uani 1 1 d D . . . .
H18 H 0.4402 0.0770 0.2477 0.043 Uiso 1 1 calc R U . . .
O19 O 0.1243(6) 0.2248(5) 0.9870(4) 0.073(2) Uani 1 1 d D . . . .
H19 H 0.0956 0.2668 0.9813 0.109 Uiso 1 1 d R U . . .
O21 O 0.0175(11) 0.3487(10) 0.9638(8) 0.139(4) Uani 1 1 d D U . . .
H21A H -0.0469 0.3440 0.9758 0.208 Uiso 1 1 d R U . . .
N17 N 0.7340(7) 0.2517(5) 0.9887(4) 0.054(2) Uani 1 1 d D . . . .
O9 O 0.6428(7) 0.2287(5) 1.0123(4) 0.066(2) Uani 1 1 d D . . . .
O10 O 0.7532(8) 0.1867(5) 0.9449(5) 0.089(3) Uani 1 1 d D . . . .
O11 O 0.8040(6) 0.3379(5) 1.0081(4) 0.064(2) Uani 1 1 d D . . . .
N19 N 0.2240(16) 0.0724(14) 0.2110(10) 0.156(7) Uani 0.7680(13) 1 d D U P B 2
O22 O 0.177(3) 0.125(2) 0.1867(18) 0.273(13) Uani 0.7680(13) 1 d D U P B 2
O23 O 0.193(3) 0.043(2) 0.2615(16) 0.275(15) Uani 0.7680(13) 1 d D U P B 2
O24 O 0.2918(11) 0.0399(13) 0.1815(7) 0.130(6) Uani 0.7680(13) 1 d D U P B 2
N18 N 1.015(3) 0.510(4) 0.5090(19) 0.046(7) Uani 0.2320(13) 1 d D U P B -1
O12 O 0.9127(19) 0.517(2) 0.4978(15) 0.060(8) Uani 0.2320(13) 1 d D U P B -1
O13 O 1.034(3) 0.451(2) 0.4597(15) 0.072(9) Uani 0.2320(13) 1 d D U P B -1
O14 O 1.0952(17) 0.5602(14) 0.5698(10) 0.029(5) Uiso 0.2320(13) 1 d D U P B -1
O25 O 1.2179(17) 0.5620(12) 0.4938(11) 0.103(6) Uani 0.536(3) 1 d D U P C 2
H25 H 1.1491 0.5178 0.4800 0.154 Uiso 0.536(3) 1 d R U P C 2
C44 C 1.254(3) 0.544(2) 0.4247(14) 0.105(8) Uani 0.536(3) 1 d D U P C 2
H44A H 1.2797 0.6044 0.4121 0.157 Uiso 0.536(3) 1 calc R U P C 2
H44B H 1.1846 0.4931 0.3832 0.157 Uiso 0.536(3) 1 calc R U P C 2
H44C H 1.3233 0.5209 0.4321 0.157 Uiso 0.536(3) 1 calc R U P C 2
O17 O 0.9121(5) 0.2717(4) 0.3294(3) 0.0354(13) Uani 1 1 d D U . . .
H17A H 0.9154 0.3314 0.3630 0.042 Uiso 0.675(15) 1 calc R U P D 1
H17B H 0.9684 0.2386 0.3284 0.042 Uiso 0.325(15) 1 calc R U P D 2
C39 C 1.0297(9) 0.2656(11) 0.3356(8) 0.047(4) Uani 0.675(15) 1 d D U P D 1
H39A H 1.0779 0.2918 0.3892 0.071 Uiso 0.675(15) 1 calc R U P D 1
H39B H 1.0722 0.3041 0.3073 0.071 Uiso 0.675(15) 1 calc R U P D 1
H39C H 1.0204 0.1968 0.3145 0.071 Uiso 0.675(15) 1 calc R U P D 1
C39' C 0.969(3) 0.3713(10) 0.3749(17) 0.072(12) Uani 0.325(15) 1 d D U P D 2
H39D H 1.0402 0.3799 0.4151 0.108 Uiso 0.325(15) 1 calc R U P D 2
H39E H 0.9096 0.3920 0.3978 0.108 Uiso 0.325(15) 1 calc R U P D 2
H39F H 0.9953 0.4114 0.3434 0.108 Uiso 0.325(15) 1 calc R U P D 2
O26 O 1.0744(18) 0.1900(16) 0.3263(16) 0.071(9) Uani 0.325(15) 1 d . . P D 2
H26A H 1.0403 0.1391 0.3349 0.107 Uiso 0.325(15) 1 d R U P D 2
H26B H 1.1023 0.1761 0.2898 0.107 Uiso 0.325(15) 1 d R U P D 2
C45 C 1.202(4) -0.126(4) 0.2851(19) 0.181(15) Uani 0.5 1 d D U P E 1
H45A H 1.2611 -0.1493 0.3107 0.272 Uiso 0.5 1 d R U P E 1
H45B H 1.1357 -0.1300 0.3091 0.272 Uiso 0.5 1 d R U P E 1
H45C H 1.2446 -0.0571 0.2893 0.272 Uiso 0.5 1 d R U P E 1
O27 O 1.157(3) -0.172(2) 0.2053(19) 0.185(11) Uani 0.5 1 d D U P E 1
H27 H 1.1802 -0.1353 0.1817 0.278 Uiso 0.5 1 d R U P E 1
O29 O 1.193(3) -0.161(2) 0.3810(18) 0.173(11) Uani 0.5 1 d D U P F 2
H29A H 1.1385 -0.1888 0.3989 0.259 Uiso 0.5 1 d R U P F 2
C47 C 1.197(4) -0.226(3) 0.315(2) 0.155(14) Uani 0.5 1 d D U P F 2
H47A H 1.1320 -0.2385 0.2685 0.233 Uiso 0.5 1 d R U P F 2
H47B H 1.1866 -0.2869 0.3257 0.233 Uiso 0.5 1 d R U P F 2
H47C H 1.2773 -0.2006 0.3065 0.233 Uiso 0.5 1 d R U P F 2
C46 C 0.6266(11) 0.016(2) 0.5200(19) 0.120(10) Uani 0.5 1 d D U P . .
H46A H 0.7010 0.0528 0.5095 0.180 Uiso 0.348(18) 1 calc R U P G 1
H46B H 0.5666 -0.0311 0.4722 0.180 Uiso 0.348(18) 1 calc R U P G 1
H46C H 0.6480 -0.0204 0.5536 0.180 Uiso 0.348(18) 1 calc R U P G 1
H46D H 0.6491 -0.0086 0.4737 0.180 Uiso 0.152(18) 1 d R U P G 2
H46E H 0.6449 -0.0191 0.5552 0.180 Uiso 0.152(18) 1 d R U P G 2
H46F H 0.6739 0.0861 0.5447 0.180 Uiso 0.152(18) 1 d R U P G 2
O28 O 0.575(4) 0.081(2) 0.5557(18) 0.128(11) Uani 0.348(18) 1 d D U P G 1
H28A H 0.4999 0.0552 0.5453 0.192 Uiso 0.348(18) 1 d R U P G 1
O28' O 0.5000 0.0000 0.5000 0.120(15) Uani 0.30(4) 2 d DS U P G 2
H28B H 0.4866 0.0344 0.4734 0.180 Uiso 0.152(18) 1 d R U P G 2

loop_
_atom_site_aniso_label
_atom_site_aniso_U_11
_atom_site_aniso_U_22
_atom_site_aniso_U_33
_atom_site_aniso_U_23
_atom_site_aniso_U_13
_atom_site_aniso_U_12
Dy1 0.0248(2) 0.02335(19) 0.02242(19) 0.00779(14) 0.00112(14) 0.01246(15)
Dy2 0.02326(19) 0.02140(18) 0.02164(18) 0.00557(13) 0.00022(14) 0.01095(14)
C1 0.029(4) 0.024(4) 0.025(4) 0.006(3) 0.004(3) 0.013(3)
C2 0.033(4) 0.030(4) 0.036(4) 0.015(3) 0.009(4) 0.018(3)
C3 0.046(5) 0.051(5) 0.052(5) 0.027(4) 0.026(4) 0.026(4)
C4 0.058(6) 0.073(7) 0.056(6) 0.036(5) 0.038(5) 0.039(5)
C5 0.056(6) 0.054(6) 0.048(5) 0.029(5) 0.021(5) 0.029(5)
C6 0.039(5) 0.032(4) 0.030(4) 0.013(3) 0.008(4) 0.015(4)
C7 0.048(6) 0.082(7) 0.062(6) 0.044(6) 0.030(5) 0.047(5)
C8 0.039(5) 0.040(5) 0.030(4) 0.013(4) 0.007(4) 0.017(4)
C9 0.037(5) 0.032(4) 0.034(4) 0.009(4) 0.000(4) 0.016(4)
C10 0.036(4) 0.026(4) 0.033(4) 0.006(3) 0.001(4) 0.016(3)
C11 0.033(5) 0.032(4) 0.032(4) 0.013(3) -0.002(4) 0.006(4)
C12 0.022(4) 0.036(4) 0.023(4) 0.013(3) -0.001(3) 0.010(3)
C13 0.027(4) 0.032(4) 0.029(4) 0.010(3) 0.003(3) 0.013(3)
C14 0.029(4) 0.039(5) 0.040(5) 0.014(4) 0.007(4) 0.009(4)
C15 0.029(4) 0.057(6) 0.049(5) 0.022(4) 0.018(4) 0.017(4)
C16 0.039(5) 0.041(5) 0.036(5) 0.009(4) 0.010(4) 0.017(4)
C17 0.024(4) 0.032(4) 0.024(4) 0.006(3) 0.001(3) 0.013(3)
C18 0.042(5) 0.032(4) 0.041(5) -0.001(4) 0.010(4) 0.017(4)
C20 0.041(5) 0.030(4) 0.035(4) 0.008(3) 0.009(4) 0.017(4)
C21 0.051(5) 0.039(5) 0.049(5) 0.013(4) 0.008(4) 0.033(4)
C22 0.052(6) 0.046(5) 0.062(6) 0.026(5) 0.011(5) 0.032(5)
C23 0.042(5) 0.041(5) 0.045(5) 0.022(4) 0.007(4) 0.024(4)
C24 0.033(4) 0.034(4) 0.041(5) 0.018(4) 0.005(4) 0.019(4)
C25 0.046(5) 0.038(5) 0.047(5) 0.009(4) 0.002(4) 0.025(4)
C26 0.033(4) 0.044(5) 0.030(4) 0.018(4) 0.007(3) 0.025(4)
C27 0.025(4) 0.028(4) 0.029(4) 0.009(3) 0.002(3) 0.013(3)
C28 0.028(4) 0.025(4) 0.027(4) 0.003(3) -0.003(3) 0.010(3)
C29 0.033(4) 0.026(4) 0.033(4) 0.003(3) 0.003(3) 0.013(3)
C31 0.033(4) 0.033(4) 0.038(4) 0.016(4) 0.010(4) 0.016(4)
C32 0.047(5) 0.033(4) 0.044(5) 0.008(4) 0.007(4) 0.019(4)
C33 0.064(6) 0.034(5) 0.051(5) 0.012(4) 0.010(5) 0.034(5)
C34 0.061(6) 0.045(5) 0.050(5) 0.016(4) 0.009(5) 0.041(5)
C35 0.040(4) 0.045(4) 0.034(4) 0.004(3) -0.007(3) 0.028(4)
O8 0.061(4) 0.043(3) 0.042(3) -0.006(3) -0.022(3) 0.034(3)
C36 0.10(4) 0.061(19) 0.054(18) -0.017(16) -0.04(3) 0.06(2)
C36' 0.059(13) 0.07(2) 0.053(17) 0.006(13) -0.020(13) 0.037(12)
C37 0.081(8) 0.068(7) 0.045(6) 0.033(5) 0.025(5) 0.039(6)
C38 0.082(8) 0.045(5) 0.044(5) 0.001(4) 0.026(5) 0.021(5)
C40 0.068(7) 0.048(6) 0.074(7) 0.031(5) 0.022(6) 0.010(5)
C41 0.060(8) 0.074(9) 0.112(11) 0.001(8) 0.006(8) 0.022(7)
C43 0.195(18) 0.244(19) 0.230(15) 0.160(14) 0.045(11) 0.075(13)
N1 0.035(4) 0.027(3) 0.028(3) 0.010(3) 0.001(3) 0.015(3)
N2 0.039(4) 0.029(3) 0.032(4) 0.008(3) -0.005(3) 0.020(3)
N3 0.044(4) 0.040(4) 0.036(4) 0.001(3) -0.006(3) 0.024(3)
N4 0.046(4) 0.040(4) 0.044(4) -0.003(3) -0.010(4) 0.026(4)
N5 0.061(5) 0.055(5) 0.052(5) -0.015(4) -0.024(4) 0.041(4)
N6 0.051(5) 0.061(5) 0.051(5) -0.016(4) -0.019(4) 0.037(4)
N7 0.037(4) 0.023(3) 0.034(4) 0.008(3) -0.006(3) 0.014(3)
N8 0.032(4) 0.024(3) 0.030(3) 0.008(3) -0.004(3) 0.012(3)
N9 0.029(3) 0.028(3) 0.026(3) 0.008(3) 0.005(3) 0.015(3)
N10 0.042(4) 0.032(4) 0.033(4) 0.007(3) -0.011(3) 0.019(3)
N11 0.028(3) 0.024(3) 0.023(3) 0.007(2) 0.001(3) 0.010(3)
N12 0.027(3) 0.025(3) 0.027(3) 0.013(3) 0.004(3) 0.013(3)
N13 0.041(4) 0.031(4) 0.038(4) -0.001(3) -0.011(3) 0.015(3)
N14 0.044(4) 0.033(4) 0.027(4) -0.006(3) -0.012(3) 0.015(3)
N15 0.030(4) 0.025(3) 0.036(4) 0.002(3) -0.008(3) 0.011(3)
N16 0.022(3) 0.029(3) 0.031(3) 0.009(3) -0.001(3) 0.012(3)
O2 0.035(3) 0.045(3) 0.043(3) 0.026(3) 0.018(3) 0.026(3)
O3 0.025(3) 0.030(3) 0.027(3) 0.012(2) 0.007(2) 0.013(2)
O4 0.033(3) 0.028(3) 0.036(3) 0.008(2) 0.008(2) 0.014(2)
O5 0.034(3) 0.033(3) 0.036(3) 0.014(2) 0.001(2) 0.024(2)
O1 0.027(3) 0.030(3) 0.025(3) 0.014(2) 0.010(2) 0.013(2)
O6 0.044(3) 0.030(3) 0.045(3) 0.008(3) -0.002(3) 0.023(3)
O7 0.041(3) 0.029(3) 0.036(3) 0.007(2) 0.000(2) 0.027(2)
O15 0.042(3) 0.047(3) 0.029(3) 0.017(3) 0.008(3) 0.024(3)
O16 0.051(4) 0.035(3) 0.031(3) 0.009(2) 0.002(3) 0.022(3)
O18 0.029(3) 0.032(3) 0.043(3) 0.014(2) 0.006(2) 0.009(2)
O19 0.055(4) 0.075(5) 0.068(5) 0.000(4) -0.014(4) 0.037(4)
O21 0.145(9) 0.168(10) 0.193(11) 0.114(8) 0.084(8) 0.113(8)
N17 0.059(6) 0.043(5) 0.042(5) 0.008(4) -0.004(4) 0.009(4)
O9 0.054(5) 0.074(5) 0.043(4) 0.006(4) 0.001(3) 0.008(4)
O10 0.102(7) 0.052(5) 0.090(6) -0.006(4) 0.023(5) 0.026(5)
O11 0.061(5) 0.047(4) 0.071(5) 0.015(4) 0.000(4) 0.014(4)
N19 0.076(11) 0.200(19) 0.130(14) -0.011(12) 0.010(10) 0.031(11)
O22 0.20(2) 0.35(3) 0.31(3) 0.12(2) 0.08(2) 0.14(2)
O23 0.30(3) 0.37(3) 0.26(2) 0.13(2) 0.17(2) 0.19(3)
O24 0.070(8) 0.241(17) 0.073(8) 0.036(9) 0.002(6) 0.072(10)
N18 0.045(12) 0.035(14) 0.052(13) 0.004(9) 0.005(9) 0.020(11)
O12 0.054(13) 0.075(18) 0.055(16) 0.013(14) 0.010(11) 0.038(12)
O13 0.058(15) 0.054(16) 0.079(16) -0.019(13) 0.010(13) 0.023(13)
O25 0.108(14) 0.069(10) 0.122(14) 0.014(10) 0.002(11) 0.053(10)
C44 0.10(2) 0.092(19) 0.131(17) 0.025(14) 0.021(15) 0.066(16)
O17 0.031(3) 0.033(3) 0.039(3) 0.009(2) 0.001(2) 0.015(2)
C39 0.026(6) 0.066(9) 0.055(8) 0.025(7) 0.007(5) 0.023(6)
C39' 0.09(3) 0.036(8) 0.057(16) 0.005(8) -0.015(16) 0.011(9)
O26 0.037(12) 0.059(14) 0.12(2) 0.025(14) 0.020(13) 0.026(10)
C45 0.14(2) 0.20(2) 0.190(18) 0.031(13) 0.069(14) 0.056(17)
O27 0.158(17) 0.202(19) 0.193(17) 0.011(12) 0.051(13) 0.105(15)
O29 0.208(19) 0.167(16) 0.186(16) 0.072(12) 0.066(13) 0.109(14)
C47 0.17(2) 0.125(18) 0.185(18) 0.059(13) 0.080(15) 0.050(15)
C46 0.139(12) 0.105(12) 0.118(13) 0.052(9) 0.028(8) 0.041(8)
O28 0.205(19) 0.124(15) 0.109(16) 0.085(12) 0.062(14) 0.084(14)
O28' 0.136(15) 0.11(2) 0.13(2) 0.092(18) 0.029(11) 0.034(12)

loop_
_atom_type_symbol
_atom_type_description
_atom_type_scat_dispersion_real
_atom_type_scat_dispersion_imag
_atom_type_scat_source
C C 0.0033 0.0016 'International Tables Vol C Tables 4.2.6.8 and 6.1.1.4'
H H 0.0000 0.0000 'International Tables Vol C Tables 4.2.6.8 and 6.1.1.4'
N N 0.0061 0.0033 'International Tables Vol C Tables 4.2.6.8 and 6.1.1.4'
O O 0.0106 0.0060 'International Tables Vol C Tables 4.2.6.8 and 6.1.1.4'
Dy Dy -0.1892 4.4098 'International Tables Vol C Tables 4.2.6.8 and 6.1.1.4'

loop_
_geom_angle_atom_site_label_1
_geom_angle_atom_site_label_2
_geom_angle_atom_site_label_3
_geom_angle
_geom_angle_site_symmetry_1
_geom_angle_site_symmetry_3
O5 Dy1 O3 145.68(19) . 2_766
O5 Dy1 O1 138.27(18) . .
O3 Dy1 O1 66.94(16) 2_766 .
O5 Dy1 O15 87.29(19) . .
O3 Dy1 O15 74.30(17) 2_766 .
O1 Dy1 O15 134.34(17) . .
O5 Dy1 O16 77.12(18) . .
O3 Dy1 O16 100.03(17) 2_766 .
O1 Dy1 O16 69.74(17) . .
O15 Dy1 O16 142.46(19) . .
O5 Dy1 O2 82.46(19) . .
O3 Dy1 O2 130.08(16) 2_766 .
O1 Dy1 O2 64.40(16) . .
O15 Dy1 O2 138.82(18) . .
O16 Dy1 O2 73.16(19) . .
O5 Dy1 N8 74.58(19) . 2_766
O3 Dy1 N8 72.46(18) 2_766 2_766
O1 Dy1 N8 114.82(17) . 2_766
O15 Dy1 N8 73.1(2) . 2_766
O16 Dy1 N8 69.9(2) . 2_766
O2 Dy1 N8 139.8(2) . 2_766
O5 Dy1 N11 128.95(18) . .
O3 Dy1 N11 74.01(18) 2_766 .
O1 Dy1 N11 72.73(17) . .
O15 Dy1 N11 74.21(19) . .
O16 Dy1 N11 141.06(19) . .
O2 Dy1 N11 81.70(19) . .
N8 Dy1 N11 138.1(2) 2_766 .
O5 Dy1 N9 67.50(18) . .
O3 Dy1 N9 126.25(17) 2_766 .
O1 Dy1 N9 120.59(17) . .
O15 Dy1 N9 66.17(18) . .
O16 Dy1 N9 133.45(18) . .
O2 Dy1 N9 73.08(18) . .
N8 Dy1 N9 124.44(19) 2_766 .
N11 Dy1 N9 61.47(18) . .
O5 Dy1 Dy2 170.22(13) . .
O3 Dy1 Dy2 35.49(12) 2_766 .
O1 Dy1 Dy2 34.33(11) . .
O15 Dy1 Dy2 100.84(13) . .
O16 Dy1 Dy2 93.10(12) . .
O2 Dy1 Dy2 94.67(11) . .
N8 Dy1 Dy2 102.40(13) 2_766 .
N11 Dy1 Dy2 59.37(13) . .
N9 Dy1 Dy2 120.70(12) . .
O7 Dy2 O1 146.49(18) . .
O7 Dy2 O3 136.50(19) . 2_766
O1 Dy2 O3 66.72(16) . 2_766
O7 Dy2 O18 90.84(19) . .
O1 Dy2 O18 73.56(17) . .
O3 Dy2 O18 132.52(17) 2_766 .
O7 Dy2 O17 76.75(18) . .
O1 Dy2 O17 96.82(17) . .
O3 Dy2 O17 70.25(16) 2_766 .
O18 Dy2 O17 141.21(18) . .
O7 Dy2 O4 80.90(19) . 2_766
O1 Dy2 O4 129.97(16) . 2_766
O3 Dy2 O4 64.22(16) 2_766 2_766
O18 Dy2 O4 139.23(18) . 2_766
O17 Dy2 O4 75.60(18) . 2_766
O7 Dy2 N1 74.6(2) . .
O1 Dy2 N1 72.37(18) . .
O3 Dy2 N1 117.09(18) 2_766 .
O18 Dy2 N1 71.70(19) . .
O17 Dy2 N1 69.6(2) . .
O4 Dy2 N1 141.01(19) 2_766 .
O7 Dy2 N12 129.36(19) . .
O1 Dy2 N12 74.52(18) . .
O3 Dy2 N12 73.19(17) 2_766 .
O18 Dy2 N12 72.00(18) . .
O17 Dy2 N12 142.81(18) . .
O4 Dy2 N12 82.71(18) 2_766 .
N1 Dy2 N12 136.2(2) . .
O7 Dy2 N16 67.60(18) . .
O1 Dy2 N16 126.88(17) . .
O3 Dy2 N16 121.64(18) 2_766 .
O18 Dy2 N16 65.50(19) . .
O17 Dy2 N16 136.27(18) . .
O4 Dy2 N16 74.52(18) 2_766 .
N1 Dy2 N16 121.00(19) . .
N12 Dy2 N16 61.88(18) . .
O7 Dy2 Dy1 168.38(14) . .
O1 Dy2 Dy1 35.40(11) . .
O3 Dy2 Dy1 34.19(11) 2_766 .
O18 Dy2 Dy1 99.35(12) . .
O17 Dy2 Dy1 91.76(12) . .
O4 Dy2 Dy1 94.74(11) 2_766 .
N1 Dy2 Dy1 103.20(14) . .
N12 Dy2 Dy1 60.03(13) . .
N16 Dy2 Dy1 121.79(12) . .
O1 C1 C2 119.7(6) . .
O1 C1 C6 125.5(7) . .
C2 C1 C6 114.7(7) . .
C3 C2 O2 123.3(7) . .
C3 C2 C1 123.7(7) . .
O2 C2 C1 112.9(7) . .
C2 C3 C4 120.1(8) . .
C2 C3 H3 120.0 . .
C4 C3 H3 120.0 . .
C5 C4 C3 118.3(9) . .
C5 C4 H4 120.9 . .
C3 C4 H4 120.9 . .
C4 C5 C6 122.4(8) . .
C4 C5 H5 118.8 . .
C6 C5 H5 118.8 . .
C5 C6 C1 120.8(7) . .
C5 C6 C8 115.4(7) . .
C1 C6 C8 123.7(8) . .
O2 C7 H7A 109.5 . .
O2 C7 H7B 109.5 . .
H7A C7 H7B 109.5 . .
O2 C7 H7C 109.5 . .
H7A C7 H7C 109.5 . .
H7B C7 H7C 109.5 . .
N1 C8 C6 125.1(7) . .
N1 C8 H8 117.4 . .
C6 C8 H8 117.4 . .
N6 C9 N3 124.3(7) . .
N6 C9 N2 121.7(7) . .
N3 C9 N2 113.8(7) . .
N5 C10 N4 124.0(7) . .
N5 C10 N7 121.4(7) . .
N4 C10 N7 114.5(7) . .
N8 C11 C13 124.2(7) . .
N8 C11 H11 117.9 . .
C13 C11 H11 117.9 . .
O3 C12 C13 124.2(7) . .
O3 C12 C17 119.6(7) . .
C13 C12 C17 116.2(7) . .
C14 C13 C12 119.5(7) . .
C14 C13 C11 114.7(7) . .
C12 C13 C11 125.6(7) . .
C15 C14 C13 121.9(8) . .
C15 C14 H14 119.0 . .
C13 C14 H14 119.0 . .
C14 C15 C16 119.3(8) . .
C14 C15 H15 120.3 . .
C16 C15 H15 120.3 . .
C17 C16 C15 120.4(8) . .
C17 C16 H16 119.8 . .
C15 C16 H16 119.8 . .
C16 C17 O4 124.4(7) . .
C16 C17 C12 122.6(7) . .
O4 C17 C12 113.0(6) . .
O4 C18 H18A 109.5 . .
O4 C18 H18B 109.5 . .
H18A C18 H18B 109.5 . .
O4 C18 H18C 109.5 . .
H18A C18 H18C 109.5 . .
H18B C18 H18C 109.5 . .
O5 C19 C20 121.3(7) . .
O5 C19 C24 118.9(7) . .
C20 C19 C24 119.4(7) . .
O6 C20 C21 125.3(7) . .
O6 C20 C19 114.0(7) . .
C21 C20 C19 120.3(8) . .
C20 C21 C22 120.6(8) . .
C20 C21 H21 119.7 . .
C22 C21 H21 119.7 . .
C23 C22 C21 120.0(8) . .
C23 C22 H22 120.0 . .
C21 C22 H22 120.0 . .
C22 C23 C24 121.3(8) . .
C22 C23 H23 119.4 . .
C24 C23 H23 119.4 . .
C23 C24 C26 117.6(7) . .
C23 C24 C19 118.1(7) . .
C26 C24 C19 124.3(7) . .
O6 C25 H25A 109.5 . .
O6 C25 H25B 109.5 . .
H25A C25 H25B 109.5 . .
O6 C25 H25C 109.5 . .
H25A C25 H25C 109.5 . .
H25B C25 H25C 109.5 . .
N9 C26 C24 126.3(7) . .
N9 C26 H26 116.9 . .
C24 C26 H26 116.9 . .
N11 C27 N10 121.2(6) . .
N11 C27 N14 125.2(6) . .
N10 C27 N14 113.6(6) . .
N12 C28 N15 121.3(6) . .
N12 C28 N13 125.2(7) . .
N15 C28 N13 113.5(6) . .
N16 C29 C31 125.2(7) . .
N16 C29 H29 117.4 . .
C31 C29 H29 117.4 . .
O7 C30 C31 120.7(7) . .
O7 C30 C35 119.1(7) . .
C31 C30 C35 119.7(7) . .
C30 C31 C32 118.8(7) . .
C30 C31 C29 124.1(7) . .
C32 C31 C29 117.1(7) . .
C33 C32 C31 121.0(8) . .
C33 C32 H32 119.5 . .
C31 C32 H32 119.5 . .
C32 C33 C34 119.4(8) . .
C32 C33 H33 120.3 . .
C34 C33 H33 120.3 . .
C35 C34 C33 121.4(8) . .
C35 C34 H34 119.3 . .
C33 C34 H34 119.3 . .
C34 C35 O8 126.5(7) . .
C34 C35 C30 119.3(8) . .
O8 C35 C30 114.1(7) . .
C35 O8 C36' 116.1(18) . .
C35 O8 C36 115.7(16) . .
O8 C36 H36A 109.5 . .
O8 C36 H36B 109.5 . .
H36A C36 H36B 109.5 . .
O8 C36 H36C 109.5 . .
H36A C36 H36C 109.5 . .
H36B C36 H36C 109.5 . .
O8 C36' H36D 109.5 . .
O8 C36' H36E 109.5 . .
H36D C36' H36E 109.5 . .
O8 C36' H36F 109.5 . .
H36D C36' H36F 109.5 . .
H36E C36' H36F 109.5 . .
O15 C37 H37A 109.5 . .
O15 C37 H37B 109.5 . .
H37A C37 H37B 109.5 . .
O15 C37 H37C 109.5 . .
H37A C37 H37C 109.5 . .
H37B C37 H37C 109.5 . .
O16 C38 H38A 109.5 . .
O16 C38 H38B 109.5 . .
H38A C38 H38B 109.5 . .
O16 C38 H38C 109.5 . .
H38A C38 H38C 109.5 . .
H38B C38 H38C 109.5 . .
O18 C40 H40A 109.0 . .
O18 C40 H40B 108.7 . .
H40A C40 H40B 109.4 . .
O18 C40 H40C 110.3 . .
H40A C40 H40C 109.3 . .
H40B C40 H40C 110.1 . .
O19 C41 H41A 109.5 . .
O19 C41 H41B 109.5 . .
H41A C41 H41B 109.5 . .
O19 C41 H41C 109.5 . .
H41A C41 H41C 109.5 . .
H41B C41 H41C 109.5 . .
O21 C43 H43A 109.5 . .
O21 C43 H43B 109.5 . .
H43A C43 H43B 109.5 . .
O21 C43 H43C 109.5 . .
H43A C43 H43C 109.5 . .
H43B C43 H43C 109.5 . .
C8 N1 N2 113.8(6) . .
C8 N1 Dy2 128.9(5) . .
N2 N1 Dy2 116.8(5) . .
C9 N2 N1 120.7(6) . .
C9 N2 H2 119.7 . .
N1 N2 H2 119.7 . .
N4 N3 C9 117.3(7) . .
N3 N4 C10 117.7(7) . .
C10 N5 N6 117.4(7) . .
C9 N6 N5 117.7(7) . .
C10 N7 N8 120.2(6) . .
C10 N7 H7 119.9 . .
N8 N7 H7 119.9 . .
C11 N8 N7 113.6(6) . .
C11 N8 Dy1 129.5(5) . 2_766
N7 N8 Dy1 116.5(5) . 2_766
C26 N9 N10 113.0(6) . .
C26 N9 Dy1 130.0(5) . .
N10 N9 Dy1 116.3(4) . .
C27 N10 N9 117.9(6) . .
C27 N10 H10 121.0 . .
N9 N10 H10 121.0 . .
C27 N11 N12 116.6(6) . .
C27 N11 Dy1 122.6(5) . .
N12 N11 Dy1 120.7(4) . .
C28 N12 N11 117.8(6) . .
C28 N12 Dy2 122.2(5) . .
N11 N12 Dy2 119.8(4) . .
N14 N13 C28 117.3(6) . .
N13 N14 C27 117.8(6) . .
C28 N15 N16 118.3(6) . .
C28 N15 H15A 120.9 . .
N16 N15 H15A 120.9 . .
C29 N16 N15 112.2(6) . .
C29 N16 Dy2 131.3(5) . .
N15 N16 Dy2 115.6(4) . .
C2 O2 C7 114.6(6) . .
C2 O2 Dy1 117.0(4) . .
C7 O2 Dy1 125.6(5) . .
C12 O3 Dy1 131.8(4) . 2_766
C12 O3 Dy2 117.8(4) . 2_766
Dy1 O3 Dy2 110.32(19) 2_766 2_766
C17 O4 C18 114.3(6) . .
C17 O4 Dy2 116.1(4) . 2_766
C18 O4 Dy2 125.4(5) . 2_766
C19 O5 Dy1 152.3(5) . .
C1 O1 Dy2 130.0(4) . .
C1 O1 Dy1 119.1(4) . .
Dy2 O1 Dy1 110.27(19) . .
C20 O6 C25 116.3(6) . .
C30 O7 Dy2 150.0(5) . .
C37 O15 Dy1 129.8(5) . .
C37 O15 H15B 115.1 . .
Dy1 O15 H15B 115.1 . .
C38 O16 Dy1 132.0(5) . .
C38 O16 H16A 114.0 . .
Dy1 O16 H16A 114.0 . .
C40 O18 Dy2 128.3(6) . .
C40 O18 H18 115.8 . .
Dy2 O18 H18 115.8 . .
C41 O19 H19 114.7 . .
C43 O21 H21A 104.7 . .
O10 N17 O11 120.3(8) . .
O10 N17 O9 118.7(8) . .
O11 N17 O9 121.1(8) . .
O24 N19 O23 118.1(14) . .
O24 N19 O22 122.1(14) . .
O23 N19 O22 119.4(14) . .
O12 N18 O13 119.3(13) . .
O12 N18 O14 120.1(14) . .
O13 N18 O14 120.6(14) . .
C44 O25 H25 100.8 . .
O25 C44 H44A 109.5 . .
O25 C44 H44B 109.5 . .
H44A C44 H44B 109.5 . .
O25 C44 H44C 109.5 . .
H44A C44 H44C 109.5 . .
H44B C44 H44C 109.5 . .
C39' O17 Dy2 134.6(16) . .
C39 O17 Dy2 134.9(7) . .
C39 O17 H17A 112.6 . .
Dy2 O17 H17A 112.6 . .
C39' O17 H17B 112.7 . .
Dy2 O17 H17B 112.7 . .
O17 C39 H39A 109.5 . .
O17 C39 H39B 109.5 . .
H39A C39 H39B 109.5 . .
O17 C39 H39C 109.5 . .
H39A C39 H39C 109.5 . .
H39B C39 H39C 109.5 . .
O17 C39' H39D 109.5 . .
O17 C39' H39E 109.5 . .
H39D C39' H39E 109.5 . .
O17 C39' H39F 109.5 . .
H39D C39' H39F 109.5 . .
H39E C39' H39F 109.5 . .
H26A O26 H26B 108.8 . .
O27 C45 H45A 113.8 . .
O27 C45 H45B 112.3 . .
H45A C45 H45B 109.5 . .
O27 C45 H45C 102.0 . .
H45A C45 H45C 109.5 . .
H45B C45 H45C 109.5 . .
C45 O27 H27 112.8 . .
C47 O29 H29A 111.4 . .
O29 C47 H47A 114.5 . .
O29 C47 H47B 104.7 . .
H47A C47 H47B 109.3 . .
O29 C47 H47C 109.4 . .
H47A C47 H47C 109.4 . .
H47B C47 H47C 109.3 . .
O28 C46 H46A 109.5 . .
O28 C46 H46B 109.5 . .
H46A C46 H46B 109.5 . .
O28 C46 H46C 109.5 . .
H46A C46 H46C 109.5 . .
H46B C46 H46C 109.5 . .
O28' C46 H46D 108.9 . .
O28' C46 H46E 110.5 . .
H46D C46 H46E 109.6 . .
O28' C46 H46F 108.8 . .
H46D C46 H46F 110.0 . .
H46E C46 H46F 108.9 . .
C46 O28 H28A 111.5 . .
C46 O28' H28B 109.7 . .

loop_
_geom_bond_atom_site_label_1
_geom_bond_atom_site_label_2
_geom_bond_distance
_geom_bond_site_symmetry_2
Dy1 O5 2.206(5) .
Dy1 O3 2.343(5) 2_766
Dy1 O1 2.415(5) .
Dy1 O15 2.423(5) .
Dy1 O16 2.478(5) .
Dy1 O2 2.491(5) .
Dy1 N8 2.522(6) 2_766
Dy1 N11 2.537(6) .
Dy1 N9 2.689(6) .
Dy1 Dy2 3.9104(4) .
Dy2 O7 2.218(5) .
Dy2 O1 2.351(5) .
Dy2 O3 2.421(5) 2_766
Dy2 O18 2.429(5) .
Dy2 O17 2.442(5) .
Dy2 O4 2.503(5) 2_766
Dy2 N1 2.512(6) .
Dy2 N12 2.524(6) .
Dy2 N16 2.661(6) .
C1 O1 1.304(9) .
C1 C2 1.418(10) .
C1 C6 1.419(10) .
C2 C3 1.356(12) .
C2 O2 1.397(9) .
C3 C4 1.404(12) .
C3 H3 0.9500 .
C4 C5 1.356(13) .
C4 H4 0.9500 .
C5 C6 1.393(12) .
C5 H5 0.9500 .
C6 C8 1.450(11) .
C7 O2 1.444(9) .
C7 H7A 0.9800 .
C7 H7B 0.9800 .
C7 H7C 0.9800 .
C8 N1 1.283(10) .
C8 H8 0.9500 .
C9 N6 1.314(11) .
C9 N3 1.347(10) .
C9 N2 1.364(10) .
C10 N5 1.321(10) .
C10 N4 1.350(10) .
C10 N7 1.362(9) .
C11 N8 1.298(11) .
C11 C13 1.445(11) .
C11 H11 0.9500 .
C12 O3 1.314(9) .
C12 C13 1.413(10) .
C12 C17 1.423(10) .
C13 C14 1.411(11) .
C14 C15 1.361(12) .
C14 H14 0.9500 .
C15 C16 1.383(12) .
C15 H15 0.9500 .
C16 C17 1.360(11) .
C16 H16 0.9500 .
C17 O4 1.388(9) .
C18 O4 1.444(9) .
C18 H18A 0.9800 .
C18 H18B 0.9800 .
C18 H18C 0.9800 .
C19 O5 1.333(9) .
C19 C20 1.384(11) .
C19 C24 1.438(11) .
C20 O6 1.356(9) .
C20 C21 1.379(11) .
C21 C22 1.412(13) .
C21 H21 0.9500 .
C22 C23 1.348(12) .
C22 H22 0.9500 .
C23 C24 1.417(10) .
C23 H23 0.9500 .
C24 C26 1.421(11) .
C25 O6 1.427(10) .
C25 H25A 0.9800 .
C25 H25B 0.9800 .
C25 H25C 0.9800 .
C26 N9 1.298(9) .
C26 H26 0.9500 .
C27 N11 1.316(9) .
C27 N10 1.341(9) .
C27 N14 1.379(9) .
C28 N12 1.305(9) .
C28 N15 1.329(9) .
C28 N13 1.380(9) .
C29 N16 1.291(9) .
C29 C31 1.446(10) .
C29 H29 0.9500 .
C30 O7 1.354(9) .
C30 C31 1.383(11) .
C30 C35 1.408(10) .
C31 C32 1.409(11) .
C32 C33 1.359(12) .
C32 H32 0.9500 .
C33 C34 1.384(13) .
C33 H33 0.9500 .
C34 C35 1.365(11) .
C34 H34 0.9500 .
C35 O8 1.366(10) .
O8 C36' 1.44(2) .
O8 C36 1.44(2) .
C36 H36A 0.9800 .
C36 H36B 0.9800 .
C36 H36C 0.9800 .
C36' H36D 0.9800 .
C36' H36E 0.9800 .
C36' H36F 0.9800 .
C37 O15 1.413(7) .
C37 H37A 0.9800 .
C37 H37B 0.9800 .
C37 H37C 0.9800 .
C38 O16 1.416(7) .
C38 H38A 0.9800 .
C38 H38B 0.9800 .
C38 H38C 0.9800 .
C40 O18 1.404(7) .
C40 H40A 0.9772 .
C40 H40B 0.9826 .
C40 H40C 0.9824 .
C41 O19 1.403(8) .
C41 H41A 0.9800 .
C41 H41B 0.9800 .
C41 H41C 0.9800 .
C43 O21 1.369(9) .
C43 H43A 0.9800 .
C43 H43B 0.9800 .
C43 H43C 0.9800 .
N1 N2 1.414(8) .
N2 H2 0.8800 .
N3 N4 1.318(9) .
N5 N6 1.344(10) .
N7 N8 1.406(8) .
N7 H7 0.8800 .
N8 Dy1 2.522(6) 2_766
N9 N10 1.378(9) .
N10 H10 0.8800 .
N11 N12 1.358(8) .
N13 N14 1.279(9) .
N15 N16 1.390(8) .
N15 H15A 0.8800 .
O3 Dy1 2.343(5) 2_766
O3 Dy2 2.421(5) 2_766
O4 Dy2 2.502(5) 2_766
O15 H15B 0.9500 .
O16 H16A 0.9500 .
O18 H18 0.9500 .
O19 H19 0.8272 .
O21 H21A 0.8263 .
N17 O10 1.228(9) .
N17 O11 1.230(8) .
N17 O9 1.237(9) .
N19 O24 1.217(12) .
N19 O23 1.222(13) .
N19 O22 1.227(13) .
N18 O12 1.232(13) .
N18 O13 1.234(13) .
N18 O14 1.236(13) .
O25 C44 1.444(10) .
O25 H25 0.8278 .
C44 H44A 0.9800 .
C44 H44B 0.9800 .
C44 H44C 0.9800 .
O17 C39' 1.408(10) .
O17 C39 1.414(8) .
O17 H17A 0.9500 .
O17 H17B 0.9500 .
C39 H39A 0.9800 .
C39 H39B 0.9800 .
C39 H39C 0.9800 .
C39' H39D 0.9800 .
C39' H39E 0.9800 .
C39' H39F 0.9800 .
O26 H26A 0.8254 .
O26 H26B 0.8306 .
C45 O27 1.417(10) .
C45 H45A 0.9800 .
C45 H45B 0.9800 .
C45 H45C 0.9800 .
O27 H27 0.8176 .
O29 C47 1.412(10) .
O29 H29A 0.8354 .
C47 H47A 0.9826 .
C47 H47B 0.9752 .
C47 H47C 0.9752 .
C46 O28' 1.411(10) .
C46 O28 1.420(10) .
C46 H46A 0.9800 .
C46 H46B 0.9800 .
C46 H46C 0.9800 .
C46 H46D 0.9824 .
C46 H46E 0.9772 .
C46 H46F 0.9801 .
O28 H28A 0.8200 .
O28' H28B 0.8370 .

loop_
_geom_hbond_atom_site_label_D
_geom_hbond_atom_site_label_H
_geom_hbond_atom_site_label_A
_geom_hbond_distance_DH
_geom_hbond_distance_HA
_geom_hbond_distance_DA
_geom_hbond_angle_DHA
_geom_hbond_site_symmetry_A
C3 H3 O26 0.95 2.59 3.14(2) 117.6 1_455
C7 H7B N9 0.98 2.52 3.168(11) 123.3 .
C8 H8 O28 0.95 2.57 3.38(3) 143.3 .
C18 H18A O22 0.98 2.61 3.56(3) 161.3 2_666
C18 H18B N16 0.98 2.52 3.230(11) 129.1 2_766
C25 H25B N4 0.98 2.66 3.337(11) 126.2 2_766
C29 H29 O9 0.95 2.55 3.407(10) 149.5 2_656
C36 H36B N3 0.98 2.67 3.23(5) 116.4 .
C36' H36E O23 0.98 2.47 3.28(12) 140.5 1_655
C37 H37A O11 0.98 2.65 3.287(13) 123.1 1_554
C38 H38C O5 0.98 2.64 3.238(11) 119.9 .
C38 H38C O6 0.98 2.62 3.497(12) 148.3 .
C40 H40C O28 0.98 2.62 3.44(3) 141.1 2_656
C43 H43C O27 0.98 2.29 3.17(4) 148.9 2_656
N2 H2 O8 0.88 2.46 3.163(9) 136.7 .
N7 H7 O6 0.88 2.40 3.128(8) 140.7 2_766
N10 H10 O19 0.88 1.99 2.745(9) 143.5 1_554
N15 H15A N17 0.88 2.67 3.453(10) 148.2 2_656
N15 H15A O9 0.88 2.12 2.986(9) 167.0 2_656
N15 H15A O10 0.88 2.49 3.066(11) 123.4 2_656
O15 H15B N17 0.95 2.46 3.360(10) 158.3 1_554
O15 H15B O9 0.95 1.92 2.815(9) 155.3 1_554
O15 H15B O11 0.95 2.37 3.102(10) 133.0 1_554
O16 H16A O12 0.95 2.16 2.99(2) 145.3 .
O16 H16A O14 0.95 1.94 2.86(2) 164.1 2_766
O16 H16A O25 0.95 2.08 2.774(18) 128.3 2_766
O18 H18 N19 0.95 2.51 3.427(18) 163.1 .
O18 H18 O24 0.95 1.79 2.638(12) 146.7 .
O19 H19 O21 0.83 1.81 2.636(12) 174.1 .
O21 H21A N17 0.83 2.65 3.420(15) 156.1 1_455
O21 H21A O10 0.83 2.65 3.237(16) 129.7 1_455
O21 H21A O11 0.83 1.97 2.793(14) 177.5 1_455
O17 H17B O26 0.95 1.64 2.59(2) 175.0 .
O26 H26A O8 0.83 1.81 2.64(2) 178.3 .
O26 H26B O22 0.83 2.35 3.18(4) 175.8 1_655
O26 H26B O23 0.83 2.54 3.10(3) 125.4 1_655
C45 H45A O28 0.98 2.63 3.38(5) 134.5 2_756
O29 H29A N5 0.84 2.62 3.33(3) 143.7 2_756
O29 H29A N6 0.84 2.45 3.15(3) 141.2 2_756
C46 H46B O28 0.98 1.54 2.34(4) 134.9 2_656
C46 H46F O29 0.98 1.75 2.55(4) 137.0 2_756
O28 H28A O28 0.82 2.23 2.65(8) 111.6 2_656

loop_
_geom_torsion_atom_site_label_1
_geom_torsion_atom_site_label_2
_geom_torsion_atom_site_label_3
_geom_torsion_atom_site_label_4
_geom_torsion
_geom_torsion_site_symmetry_4
O1 C1 C2 C3 178.1(8) .
C6 C1 C2 C3 -2.1(11) .
O1 C1 C2 O2 -3.4(10) .
C6 C1 C2 O2 176.4(6) .
O2 C2 C3 C4 -177.8(8) .
C1 C2 C3 C4 0.5(14) .
C2 C3 C4 C5 2.0(15) .
C3 C4 C5 C6 -3.0(15) .
C4 C5 C6 C1 1.4(14) .
C4 C5 C6 C8 177.6(9) .
O1 C1 C6 C5 -179.1(7) .
C2 C1 C6 C5 1.2(11) .
O1 C1 C6 C8 5.0(12) .
C2 C1 C6 C8 -174.8(7) .
C5 C6 C8 N1 169.7(8) .
C1 C6 C8 N1 -14.2(13) .
O3 C12 C13 C14 -178.5(7) .
C17 C12 C13 C14 -1.1(10) .
O3 C12 C13 C11 -3.4(11) .
C17 C12 C13 C11 174.0(7) .
N8 C11 C13 C14 -172.1(7) .
N8 C11 C13 C12 12.6(12) .
C12 C13 C14 C15 -1.3(12) .
C11 C13 C14 C15 -176.9(8) .
C13 C14 C15 C16 1.8(13) .
C14 C15 C16 C17 0.1(13) .
C15 C16 C17 O4 175.5(7) .
C15 C16 C17 C12 -2.7(12) .
O3 C12 C17 C16 -179.4(7) .
C13 C12 C17 C16 3.1(10) .
O3 C12 C17 O4 2.3(9) .
C13 C12 C17 O4 -175.2(6) .
O5 C19 C20 O6 7.4(12) .
C24 C19 C20 O6 179.4(7) .
O5 C19 C20 C21 -178.9(8) .
C24 C19 C20 C21 -6.9(13) .
O6 C20 C21 C22 177.4(9) .
C19 C20 C21 C22 4.5(14) .
C20 C21 C22 C23 -1.3(15) .
C21 C22 C23 C24 0.7(15) .
C22 C23 C24 C26 176.6(9) .
C22 C23 C24 C19 -3.1(13) .
O5 C19 C24 C23 178.4(7) .
C20 C19 C24 C23 6.2(12) .
O5 C19 C24 C26 -1.4(12) .
C20 C19 C24 C26 -173.6(8) .
C23 C24 C26 N9 -171.7(8) .
C19 C24 C26 N9 8.0(14) .
O7 C30 C31 C32 178.4(8) .
C35 C30 C31 C32 7.1(12) .
O7 C30 C31 C29 -5.7(13) .
C35 C30 C31 C29 -177.0(8) .
N16 C29 C31 C30 10.6(14) .
N16 C29 C31 C32 -173.4(8) .
C30 C31 C32 C33 -4.0(14) .
C29 C31 C32 C33 179.7(9) .
C31 C32 C33 C34 0.9(15) .
C32 C33 C34 C35 -0.9(16) .
C33 C34 C35 O8 179.2(10) .
C33 C34 C35 C30 4.0(15) .
O7 C30 C35 C34 -178.5(9) .
C31 C30 C35 C34 -7.1(13) .
O7 C30 C35 O8 5.7(12) .
C31 C30 C35 O8 177.1(8) .
C34 C35 O8 C36' 6(6) .
C30 C35 O8 C36' -179(5) .
C34 C35 O8 C36 -9(6) .
C30 C35 O8 C36 166(5) .
C6 C8 N1 N2 176.3(7) .
C6 C8 N1 Dy2 -12.7(12) .
N6 C9 N2 N1 13.6(13) .
N3 C9 N2 N1 -161.2(7) .
C8 N1 N2 C9 -65.0(10) .
Dy2 N1 N2 C9 122.8(7) .
N6 C9 N3 N4 11.0(14) .
N2 C9 N3 N4 -174.4(8) .
C9 N3 N4 C10 -0.1(13) .
N5 C10 N4 N3 -10.0(14) .
N7 C10 N4 N3 173.9(8) .
N4 C10 N5 N6 9.4(16) .
N7 C10 N5 N6 -174.7(9) .
N3 C9 N6 N5 -11.6(16) .
N2 C9 N6 N5 174.1(9) .
C10 N5 N6 C9 1.3(16) .
N5 C10 N7 N8 -14.4(13) .
N4 C10 N7 N8 161.8(7) .
C13 C11 N8 N7 -177.1(6) .
C13 C11 N8 Dy1 11.4(11) 2_766
C10 N7 N8 C11 62.8(9) .
C10 N7 N8 Dy1 -124.5(6) 2_766
C24 C26 N9 N10 178.1(8) .
C24 C26 N9 Dy1 -12.5(12) .
N11 C27 N10 N9 -7.0(12) .
N14 C27 N10 N9 172.5(7) .
C26 N9 N10 C27 178.6(7) .
Dy1 N9 N10 C27 7.6(9) .
N10 C27 N11 N12 -178.0(7) .
N14 C27 N11 N12 2.6(12) .
N10 C27 N11 Dy1 2.5(10) .
N14 C27 N11 Dy1 -176.9(6) .
N15 C28 N12 N11 178.5(7) .
N13 C28 N12 N11 -0.7(12) .
N15 C28 N12 Dy2 -7.2(11) .
N13 C28 N12 Dy2 173.6(6) .
C27 N11 N12 C28 -0.9(10) .
Dy1 N11 N12 C28 178.6(5) .
C27 N11 N12 Dy2 -175.4(5) .
Dy1 N11 N12 Dy2 4.1(7) .
N12 C28 N13 N14 0.9(13) .
N15 C28 N13 N14 -178.4(8) .
C28 N13 N14 C27 0.7(12) .
N11 C27 N14 N13 -2.5(13) .
N10 C27 N14 N13 178.0(8) .
N12 C28 N15 N16 0.3(12) .
N13 C28 N15 N16 179.6(7) .
C31 C29 N16 N15 177.8(7) .
C31 C29 N16 Dy2 -13.6(13) .
C28 N15 N16 C29 176.6(8) .
C28 N15 N16 Dy2 6.0(9) .
C3 C2 O2 C7 -0.9(11) .
C1 C2 O2 C7 -179.4(7) .
C3 C2 O2 Dy1 161.3(7) .
C1 C2 O2 Dy1 -17.2(8) .
C13 C12 O3 Dy1 -32.7(10) 2_766
C17 C12 O3 Dy1 150.0(5) 2_766
C13 C12 O3 Dy2 151.2(5) 2_766
C17 C12 O3 Dy2 -26.1(8) 2_766
C16 C17 O4 C18 1.2(10) .
C12 C17 O4 C18 179.5(6) .
C16 C17 O4 Dy2 -156.9(6) 2_766
C12 C17 O4 Dy2 21.4(7) 2_766
C20 C19 O5 Dy1 172.9(8) .
C24 C19 O5 Dy1 0.9(16) .
C2 C1 O1 Dy2 -146.9(5) .
C6 C1 O1 Dy2 33.4(10) .
C2 C1 O1 Dy1 23.5(8) .
C6 C1 O1 Dy1 -156.3(6) .
C21 C20 O6 C25 -0.1(13) .
C19 C20 O6 C25 173.2(8) .
C31 C30 O7 Dy2 6.9(15) .
C35 C30 O7 Dy2 178.3(8) .
